data_7108080
loop_
_publ_author_name
'Celedonio M. Alvarez'
'Romen Carrillo'
'Raul Garcia-Rodriguez'
'Daniel Miguel'

_publ_section_title
;
 Intramolecular carboboration of carbonyl ligands to form boroxycarbenes
;
_journal_name_full Chem.Commun.
_journal_page_first 7705
_journal_paper_doi 10.1039/c2cc33443g
_journal_volume 48
_journal_year 2012
_chemical_formula_sum 'C9 H7 Br Mn N O4'
_chemical_formula_weight 328.01
_chemical_name_systematic
;
?
;
_space_group_IT_number 15
_symmetry_cell_setting monoclinic
_symmetry_space_group_name_Hall '-C 2yc'
_symmetry_space_group_name_H-M 'C 1 2/c 1'
_atom_sites_solution_hydrogens geom
_atom_sites_solution_primary direct
_atom_sites_solution_secondary difmap
_audit_creation_method SHELXL-97
_cell_angle_alpha 90.00
_cell_angle_beta 114.688(5)
_cell_angle_gamma 90.00
_cell_formula_units_Z 8
_cell_length_a 16.534(6)
_cell_length_b 11.294(4)
_cell_length_c 13.542(5)
_cell_measurement_reflns_used 736
_cell_measurement_temperature 293(2)
_cell_measurement_theta_max 18.205
_cell_measurement_theta_min 2.440
_cell_volume 2297.6(14)
_computing_cell_refinement 'Bruker SMART'
_computing_data_collection 'Bruker SMART'
_computing_data_reduction 'Bruker SHELXTL'
_computing_molecular_graphics 'Bruker SHELXTL'
_computing_publication_material 'Bruker SHELXTL'
_computing_structure_refinement 'SHELXL-97 (Sheldrick, 1997)'
_computing_structure_solution 'SHELXS-97 (Sheldrick, 1990)'
_diffrn_ambient_temperature 293(2)
_diffrn_measured_fraction_theta_full 0.996
_diffrn_measured_fraction_theta_max 0.996
_diffrn_measurement_device_type 'CCD area detector'
_diffrn_measurement_method 'phi and omega scans'
_diffrn_radiation_monochromator graphite
_diffrn_radiation_source 'fine-focus sealed tube'
_diffrn_radiation_type MoK\a
_diffrn_radiation_wavelength 0.71073
_diffrn_reflns_av_R_equivalents 0.0872
_diffrn_reflns_av_sigmaI/netI 0.0931
_diffrn_reflns_limit_h_max 19
_diffrn_reflns_limit_h_min -19
_diffrn_reflns_limit_k_max 13
_diffrn_reflns_limit_k_min -13
_diffrn_reflns_limit_l_max 16
_diffrn_reflns_limit_l_min -16
_diffrn_reflns_number 8735
_diffrn_reflns_theta_full 25.41
_diffrn_reflns_theta_max 25.41
_diffrn_reflns_theta_min 2.26
_exptl_absorpt_coefficient_mu 4.623
_exptl_absorpt_correction_T_max 1.000000
_exptl_absorpt_correction_T_min 0.585207
_exptl_absorpt_correction_type multi-scan
_exptl_absorpt_process_details SADABS
_exptl_crystal_colour ORANGE
_exptl_crystal_density_diffrn 1.896
_exptl_crystal_density_method 'not measured'
_exptl_crystal_description BLOCK
_exptl_crystal_F_000 1280
_exptl_crystal_size_max 0.09
_exptl_crystal_size_mid 0.08
_exptl_crystal_size_min 0.03
_refine_diff_density_max 0.762
_refine_diff_density_min -0.469
_refine_diff_density_rms 0.111
_refine_ls_extinction_method none
_refine_ls_goodness_of_fit_ref 0.841
_refine_ls_hydrogen_treatment constr
_refine_ls_matrix_type full
_refine_ls_number_parameters 142
_refine_ls_number_reflns 2117
_refine_ls_number_restraints 0
_refine_ls_restrained_S_all 0.841
_refine_ls_R_factor_all 0.1443
_refine_ls_R_factor_gt 0.0481
_refine_ls_shift/su_max 0.000
_refine_ls_shift/su_mean 0.000
_refine_ls_structure_factor_coef Fsqd
_refine_ls_weighting_details 'calc w=1/[\s^2^(Fo^2^)+(0.0342P)^2^+0.0000P] where P=(Fo^2^+2Fc^2^)/3'
_refine_ls_weighting_scheme calc
_refine_ls_wR_factor_gt 0.0799
_refine_ls_wR_factor_ref 0.1019
_reflns_number_gt 948
_reflns_number_total 2117
_reflns_threshold_expression >2sigma(I)
_cod_data_source_file c2cc33443g.txt
_cod_data_source_block C_8_rg740cm
_cod_original_cell_volume 2297.7(13)
_cod_original_sg_symbol_H-M C2/c
_cod_database_code 7108080

loop_
_symmetry_equiv_pos_as_xyz
'x, y, z'
'-x, y, -z+1/2'
'x+1/2, y+1/2, z'
'-x+1/2, y+1/2, -z+1/2'
'-x, -y, -z'
'x, -y, z-1/2'
'-x+1/2, -y+1/2, -z'
'x+1/2, -y+1/2, z-1/2'

loop_
_atom_site_label
_atom_site_type_symbol
_atom_site_fract_x
_atom_site_fract_y
_atom_site_fract_z
_atom_site_U_iso_or_equiv
_atom_site_adp_type
_atom_site_occupancy
_atom_site_symmetry_multiplicity
_atom_site_calc_flag
_atom_site_refinement_flags
Mn1 Mn 0.70486(8) 0.45927(10) 0.09018(10) 0.0398(4) Uani 1 1 d .
Br1 Br 0.79036(6) 0.42767(7) -0.02718(7) 0.0461(3) Uani 1 1 d .
N1 N 0.8226(4) 0.5215(5) 0.2070(5) 0.0342(16) Uani 1 1 d .
C1 C 0.6087(6) 0.3838(7) -0.0094(8) 0.053(3) Uani 1 1 d .
O1 O 0.5452(4) 0.3384(6) -0.0728(6) 0.084(2) Uani 1 1 d .
C2 C 0.6628(6) 0.5973(8) 0.0188(7) 0.055(3) Uani 1 1 d .
O2 O 0.6334(5) 0.6827(6) -0.0243(6) 0.091(3) Uani 1 1 d .
C3 C 0.6464(5) 0.4816(7) 0.1729(7) 0.044(2) Uani 1 1 d .
O3 O 0.6039(2) 0.4946(3) 0.2219(3) 0.073(2) Uani 1 1 d .
O4 O 0.7627(2) 0.3061(3) 0.1725(3) 0.0396(14) Uani 1 1 d R
H4 H 0.7475 0.2344 0.1561 0.048 Uiso 1 1 d R
C11 C 0.8473(5) 0.6365(6) 0.2285(7) 0.042(2) Uani 1 1 d .
H11 H 0.8084 0.6946 0.1862 0.051 Uiso 1 1 calc R
C12 C 0.9275(5) 0.6721(7) 0.3102(7) 0.046(2) Uani 1 1 d .
H12 H 0.9412 0.7522 0.3223 0.056 Uiso 1 1 calc R
C13 C 0.9877(5) 0.5867(8) 0.3740(7) 0.047(2) Uani 1 1 d .
H13 H 1.0419 0.6083 0.4296 0.056 Uiso 1 1 calc R
C14 C 0.9640(5) 0.4689(8) 0.3520(6) 0.046(2) Uani 1 1 d .
H14 H 1.0030 0.4098 0.3923 0.055 Uiso 1 1 calc R
C15 C 0.8815(5) 0.4386(7) 0.2692(6) 0.0356(19) Uani 1 1 d .
C16 C 0.8553(5) 0.3121(7) 0.2405(7) 0.047(2) Uani 1 1 d .
H16A H 0.8888 0.2788 0.2031 0.057 Uiso 1 1 calc R
H16B H 0.8686 0.2665 0.3062 0.057 Uiso 1 1 calc R

loop_
_atom_site_aniso_label
_atom_site_aniso_U_11
_atom_site_aniso_U_22
_atom_site_aniso_U_33
_atom_site_aniso_U_23
_atom_site_aniso_U_13
_atom_site_aniso_U_12
Mn1 0.0359(8) 0.0321(7) 0.0443(9) 0.0010(6) 0.0099(7) 0.0025(6)
Br1 0.0474(6) 0.0438(5) 0.0455(6) -0.0068(5) 0.0177(5) -0.0070(5)
N1 0.034(4) 0.032(4) 0.035(4) -0.002(3) 0.013(4) 0.004(3)
C1 0.057(7) 0.040(5) 0.056(7) 0.003(5) 0.018(6) 0.015(5)
O1 0.053(5) 0.073(5) 0.091(6) -0.017(4) -0.006(4) -0.017(4)
C2 0.055(6) 0.060(7) 0.046(6) -0.006(5) 0.017(5) -0.002(5)
O2 0.091(6) 0.061(4) 0.100(7) 0.038(4) 0.020(5) 0.035(4)
C3 0.038(6) 0.032(5) 0.049(6) -0.004(4) 0.006(5) 0.006(4)
O3 0.062(5) 0.077(5) 0.090(6) -0.008(4) 0.042(5) 0.007(4)
O4 0.039(3) 0.022(3) 0.048(4) 0.008(3) 0.008(3) -0.004(3)
C11 0.046(6) 0.027(5) 0.054(6) -0.001(4) 0.021(5) 0.006(4)
C12 0.046(6) 0.041(5) 0.054(7) -0.022(5) 0.023(5) -0.020(5)
C13 0.043(6) 0.060(6) 0.032(5) -0.010(5) 0.010(4) -0.005(5)
C14 0.039(5) 0.056(6) 0.037(6) 0.003(5) 0.010(5) -0.001(5)
C15 0.025(5) 0.031(5) 0.048(6) 0.001(4) 0.012(4) 0.002(4)
C16 0.044(6) 0.035(5) 0.055(7) -0.007(4) 0.011(5) -0.002(4)

loop_
_atom_type_symbol
_atom_type_description
_atom_type_scat_dispersion_real
_atom_type_scat_dispersion_imag
_atom_type_scat_source
C C 0.0033 0.0016 'International Tables Vol C Tables 4.2.6.8 and 6.1.1.4'
H H 0.0000 0.0000 'International Tables Vol C Tables 4.2.6.8 and 6.1.1.4'
N N 0.0061 0.0033 'International Tables Vol C Tables 4.2.6.8 and 6.1.1.4'
O O 0.0106 0.0060 'International Tables Vol C Tables 4.2.6.8 and 6.1.1.4'
Br Br -0.2901 2.4595 'International Tables Vol C Tables 4.2.6.8 and 6.1.1.4'
Mn Mn 0.3368 0.7283 'International Tables Vol C Tables 4.2.6.8 and 6.1.1.4'

loop_
_geom_angle_atom_site_label_1
_geom_angle_atom_site_label_2
_geom_angle_atom_site_label_3
_geom_angle
C3 Mn1 C1 89.8(4)
C3 Mn1 C2 91.5(4)
C1 Mn1 C2 89.2(4)
C3 Mn1 N1 93.2(3)
C1 Mn1 N1 171.8(3)
C2 Mn1 N1 98.4(3)
C3 Mn1 O4 91.7(3)
C1 Mn1 O4 94.1(3)
C2 Mn1 O4 175.4(3)
N1 Mn1 O4 78.1(2)
C3 Mn1 Br1 179.4(3)
C1 Mn1 Br1 90.7(3)
C2 Mn1 Br1 88.7(3)
N1 Mn1 Br1 86.25(18)
O4 Mn1 Br1 88.12(12)
C11 N1 C15 116.9(7)
C11 N1 Mn1 126.7(5)
C15 N1 Mn1 116.4(5)
O1 C1 Mn1 177.6(8)
O2 C2 Mn1 176.8(9)
O3 C3 Mn1 176.2(7)
C16 O4 Mn1 116.2(4)
N1 C11 C12 123.5(8)
C11 C12 C13 119.4(8)
C14 C13 C12 117.8(8)
C13 C14 C15 120.1(8)
N1 C15 C14 122.3(7)
N1 C15 C16 116.2(6)
C14 C15 C16 121.4(7)
O4 C16 C15 109.3(6)

loop_
_geom_bond_atom_site_label_1
_geom_bond_atom_site_label_2
_geom_bond_distance
Mn1 C3 1.777(9)
Mn1 C1 1.812(10)
Mn1 C2 1.813(10)
Mn1 N1 2.053(6)
Mn1 O4 2.064(4)
Mn1 Br1 2.5550(16)
N1 C11 1.356(9)
N1 C15 1.360(8)
C1 O1 1.161(9)
C2 O2 1.127(9)
C3 O3 1.161(9)
O4 C16 1.421(8)
C11 C12 1.384(10)
C12 C13 1.397(10)
C13 C14 1.384(10)
C14 C15 1.399(9)
C15 C16 1.497(10)
